data_2101860
loop_
_publ_author_name
'Andr\'e, C.'
'Luger, P.'
'Fuhrhop, J.-H.'
'Hahn, F.'

_publ_section_title
;
 Hydrogen-Bonding Schemes of Galactonic Acid Hydrazide and its
 Hemihydrate
;
_journal_issue 3
_journal_name_full 'Acta Crystallographica Section B'
_journal_page_first 490
_journal_page_last 497
_journal_paper_doi 10.1107/S0108768196012906
_journal_volume 53
_journal_year 1997
_chemical_formula_sum 'C6 H14 N2 O6'
_chemical_formula_weight 210.19
_chemical_name_systematic
;
 D-galactonic acid hydrazide
;
_space_group_IT_number 4
_symmetry_cell_setting monoclinic
_symmetry_space_group_name_Hall 'P 2yb'
_symmetry_space_group_name_H-M 'P 1 21 1'
_audit_creation_method SHELXL
_cell_angle_alpha 90.00
_cell_angle_beta 106.770(10)
_cell_angle_gamma 90.00
_cell_formula_units_Z 2
_cell_length_a 5.7444(3)
_cell_length_b 17.3140(8)
_cell_length_c 4.6903(4)
_cell_measurement_reflns_used 89
_cell_measurement_temperature 293(2)
_cell_measurement_theta_max 45
_cell_measurement_theta_min 25
_cell_volume 446.65(5)
_computing_structure_refinement 'SHELXL-93 (Sheldrick, 1993)'
_computing_structure_solution 'SHELXS-86 (Sheldrick, 1985)'
_diffrn_ambient_temperature 293(2)
_diffrn_measurement_device 'STOE 4-circle'
_diffrn_measurement_method \w-2\q
_diffrn_radiation_monochromator Ni-filtered
_diffrn_radiation_source 'fine-focus sealed tube'
_diffrn_radiation_type CuK\a
_diffrn_radiation_wavelength 1.54180
_diffrn_reflns_av_R_equivalents 0.0067
_diffrn_reflns_av_sigmaI/netI 0.0085
_diffrn_reflns_limit_h_max 6
_diffrn_reflns_limit_h_min -6
_diffrn_reflns_limit_k_max 20
_diffrn_reflns_limit_k_min 0
_diffrn_reflns_limit_l_max 5
_diffrn_reflns_limit_l_min 0
_diffrn_reflns_number 865
_diffrn_reflns_theta_max 63.98
_diffrn_reflns_theta_min 5.11
_diffrn_standards_decay_% insignificant
_diffrn_standards_interval_time 90
_diffrn_standards_number 3
_exptl_absorpt_coefficient_mu 1.217
_exptl_absorpt_correction_type none
_exptl_crystal_colour colourless
_exptl_crystal_density_diffrn 1.563
_exptl_crystal_description needle
_exptl_crystal_F_000 224
_exptl_crystal_size_max 0.50
_exptl_crystal_size_mid 0.18
_exptl_crystal_size_min 0.11
_refine_diff_density_max 0.135
_refine_diff_density_min -0.141
_refine_ls_abs_structure_details 'Flack (1983)'
_refine_ls_abs_structure_Flack -0.0(3)
_refine_ls_extinction_coef 0.021(2)
_refine_ls_extinction_method 'SHELXL93 (Sheldrick, 1993)'
_refine_ls_goodness_of_fit_all 1.118
_refine_ls_goodness_of_fit_obs 1.092
_refine_ls_hydrogen_treatment
;
 Hydrogen atoms were refined unrestrained. Only the isotropic displacement
parameter
 of H3 was linked up with the U~eq~ of C3 [U~eq~(H3) = 1.1U~eq~(C3)]
;
_refine_ls_matrix_type full
_refine_ls_number_parameters 183
_refine_ls_number_reflns 769
_refine_ls_number_restraints 1
_refine_ls_restrained_S_all 1.157
_refine_ls_restrained_S_obs 1.091
_refine_ls_R_factor_all 0.0225
_refine_ls_R_factor_obs 0.0214
_refine_ls_shift/esd_max 0.002
_refine_ls_shift/esd_mean 0.000
_refine_ls_structure_factor_coef Fsqd
_refine_ls_weighting_details 'w = 1/[\s^2^(Fo^2^)+(0.0370P)^2^+0.0848P], where P=(Fo^2^+2Fc^2^)/3'
_refine_ls_weighting_scheme calc
_refine_ls_wR_factor_all 0.0596
_refine_ls_wR_factor_obs 0.0558
_reflns_number_observed 762
_reflns_number_total 770
_reflns_observed_criterion >2sigma(I)
_cod_data_source_file ka0031.cif
_cod_data_source_block 1
_cod_depositor_comments
;
The following automatic conversions were performed:

'_refine_ls_weighting_scheme' value 'w =
1/[\s^2^(Fo^2^)+(0.0370P)^2^+0.0848P], where P=(Fo^2^+2Fc^2^)/3' was
changed to 'calc'. New tag '_refine_ls_weighting_details' was
created. The value of the new tag was set to 'w =
1/[\s^2^(Fo^2^)+(0.0370P)^2^+0.0848P], where P=(Fo^2^+2Fc^2^)/3'.

Automatic conversion script
Id: cif_fix_values 3143 2015-03-26 13:38:13Z robertas 
;
_cod_original_sg_symbol_Hall 'P 2y1'
_cod_original_sg_symbol_H-M 'P 21'
_cod_database_code 2101860
_cod_database_fobs_code 2101860

loop_
_symmetry_equiv_pos_as_xyz
'x, y, z'
'-x, y+1/2, -z'

loop_
_atom_site_aniso_label
_atom_site_aniso_U_11
_atom_site_aniso_U_22
_atom_site_aniso_U_33
_atom_site_aniso_U_12
_atom_site_aniso_U_13
_atom_site_aniso_U_23
C1 0.0180(9) 0.0243(11) 0.0235(10) 0.0017(9) 0.0054(8) 0.0013(9)
O1 0.0261(8) 0.0364(9) 0.0404(10) -0.0060(7) 0.0177(7) -0.0099(7)
C2 0.0217(10) 0.0197(10) 0.0249(11) -0.0003(9) 0.0087(9) 0.0013(9)
O2 0.0331(8) 0.0229(8) 0.0305(8) -0.0001(7) 0.0198(7) 0.0000(7)
C3 0.0215(10) 0.0208(10) 0.0233(10) 0.0020(8) 0.0101(8) 0.0004(9)
O3 0.0248(7) 0.0282(8) 0.0234(8) 0.0010(7) 0.0106(6) 0.0047(7)
C4 0.0237(10) 0.0195(10) 0.0247(10) -0.0010(9) 0.0098(8) 0.0016(9)
O4 0.0303(9) 0.0268(8) 0.0276(8) 0.0003(7) 0.0055(7) 0.0062(7)
C5 0.0254(11) 0.0224(11) 0.0270(10) 0.0001(9) 0.0076(9) 0.0030(9)
O5 0.0353(9) 0.0269(9) 0.0263(8) 0.0000(7) 0.0128(7) 0.0004(7)
C6 0.0269(11) 0.0274(12) 0.0363(13) -0.0065(10) 0.0112(10) -0.0010(11)
O6 0.0380(9) 0.0345(10) 0.0418(9) -0.0144(9) 0.0091(8) -0.0027(8)
N1 0.0325(11) 0.0235(10) 0.0410(12) -0.0059(8) 0.0206(10) -0.0052(9)
N2 0.0292(11) 0.0265(10) 0.0408(12) -0.0057(8) 0.0109(9) 0.0036(9)

loop_
_atom_site_label
_atom_site_fract_x
_atom_site_fract_y
_atom_site_fract_z
_atom_site_U_iso_or_equiv
_atom_site_thermal_displace_type
_atom_site_calc_flag
_atom_site_occupancy
_atom_site_type_symbol
C1 0.4858(4) 0.20160(14) 0.0785(4) 0.0220(5) Uani d 1 C
O1 0.3830(3) 0.23233(10) 0.2460(4) 0.0326(4) Uani d 1 O
C2 0.6656(4) 0.24665(13) -0.0400(5) 0.0217(5) Uani d 1 C
O2 0.8149(3) 0.19408(9) -0.1403(4) 0.0266(4) Uani d 1 O
C3 0.8159(4) 0.30197(13) 0.1956(5) 0.0211(4) Uani d 1 C
H3 0.701(5) 0.3258(15) 0.283(6) 0.023 Uiso d 1 H
O3 0.9820(3) 0.26002(9) 0.4300(3) 0.0247(4) Uani d 1 O
C4 0.9480(4) 0.36244(13) 0.0611(5) 0.0220(5) Uani d 1 C
O4 0.7608(3) 0.40332(10) -0.1528(4) 0.0288(4) Uani d 1 O
C5 1.0981(4) 0.41791(13) 0.2974(5) 0.0249(5) Uani d 1 C
O5 0.9443(3) 0.46661(10) 0.4126(4) 0.0287(4) Uani d 1 O
C6 1.2672(5) 0.46771(14) 0.1796(6) 0.0298(5) Uani d 1 C
O6 1.3843(3) 0.52475(11) 0.3919(4) 0.0386(5) Uani d 1 O
N1 0.4410(4) 0.13004(11) -0.0224(5) 0.0302(5) Uani d 1 N
N2 0.2545(4) 0.08392(13) 0.0291(5) 0.0320(5) Uani d 1 N
H2 0.568(5) 0.2769(15) -0.206(6) 0.021(6) Uiso d 1 H
H4 1.059(5) 0.3361(15) -0.038(6) 0.026(6) Uiso d 1 H
H5 1.192(5) 0.3875(19) 0.464(6) 0.034(7) Uiso d 1 H
H61 1.171(6) 0.4918(19) -0.005(8) 0.043(8) Uiso d 1 H
H62 1.397(6) 0.4362(19) 0.138(7) 0.044(8) Uiso d 1 H
H29 0.861(5) 0.2151(19) -0.268(8) 0.033(7) Uiso d 1 H
H39 1.099(6) 0.244(2) 0.368(7) 0.046(9) Uiso d 1 H
H49 0.823(6) 0.423(2) -0.287(8) 0.048(9) Uiso d 1 H
H59 0.864(7) 0.494(2) 0.275(9) 0.051(10) Uiso d 1 H
H69 1.267(9) 0.541(3) 0.454(11) 0.094(17) Uiso d 1 H
H19 0.509(6) 0.1110(19) -0.138(7) 0.033(8) Uiso d 1 H
H291 0.138(7) 0.116(3) 0.030(9) 0.061(11) Uiso d 1 H
H292 0.324(7) 0.060(3) 0.217(9) 0.055(10) Uiso d 1 H

loop_
_atom_type_symbol
_atom_type_description
_atom_type_scat_dispersion_real
_atom_type_scat_dispersion_imag
_atom_type_scat_source
C C 0.0181 0.0091 'International Tables Vol C Tables 4.2.6.8 and 6.1.1.4'
H H 0.0000 0.0000 'International Tables Vol C Tables 4.2.6.8 and 6.1.1.4'
N N 0.0311 0.0180 'International Tables Vol C Tables 4.2.6.8 and 6.1.1.4'
O O 0.0492 0.0322 'International Tables Vol C Tables 4.2.6.8 and 6.1.1.4'

loop_
_geom_angle_atom_site_label_1
_geom_angle_atom_site_label_2
_geom_angle_atom_site_label_3
_geom_angle
_geom_angle_publ_flag
O1 C1 N1 123.5(2) yes
O1 C1 C2 120.8(2) yes
N1 C1 C2 115.6(2) yes
O2 C2 C1 109.3(2) yes
O2 C2 C3 111.9(2) yes
C1 C2 C3 111.0(2) yes
O3 C3 C2 110.5(2) yes
O3 C3 C4 111.3(2) yes
C2 C3 C4 112.0(2) yes
O4 C4 C5 110.5(2) yes
O4 C4 C3 105.4(2) yes
C5 C4 C3 111.9(2) yes
O5 C5 C6 109.4(2) yes
O5 C5 C4 111.2(2) yes
C6 C5 C4 112.3(2) yes
O6 C6 C5 111.2(2) yes
C1 N1 N2 123.1(2) yes

loop_
_geom_bond_atom_site_label_1
_geom_bond_atom_site_label_2
_geom_bond_distance
_geom_bond_publ_flag
C1 O1 1.232(3) yes
C1 N1 1.325(3) yes
C1 C2 1.522(3) yes
C2 O2 1.421(3) yes
C2 C3 1.527(3) yes
C3 O3 1.429(3) yes
C3 C4 1.532(3) yes
C4 O4 1.429(3) yes
C4 C5 1.531(3) yes
C5 O5 1.435(3) yes
C5 C6 1.517(3) yes
C6 O6 1.426(3) yes
N1 N2 1.412(3) yes

loop_
_geom_torsion_atom_site_label_1
_geom_torsion_atom_site_label_2
_geom_torsion_atom_site_label_3
_geom_torsion_atom_site_label_4
_geom_torsion
_geom_torsion_publ_flag
O1 C1 C2 O2 160.7(2) yes
N1 C1 C2 O2 -22.5(2) yes
O1 C1 C2 C3 36.9(3) yes
N1 C1 C2 C3 -146.4(2) yes
O2 C2 C3 O3 -52.1(2) yes
C1 C2 C3 O3 70.3(2) yes
O2 C2 C3 C4 72.7(2) yes
C1 C2 C3 C4 -164.9(2) yes
O3 C3 C4 O4 -176.0(2) yes
C2 C3 C4 O4 59.7(2) yes
O3 C3 C4 C5 -55.8(2) yes
C2 C3 C4 C5 179.9(2) yes
O4 C4 C5 O5 48.9(2) yes
C3 C4 C5 O5 -68.2(2) yes
O4 C4 C5 C6 -74.0(2) yes
C3 C4 C5 C6 168.9(2) yes
O5 C5 C6 O6 49.4(3) yes
C4 C5 C6 O6 173.4(2) yes
O1 C1 N1 N2 6.1(4) yes
C2 C1 N1 N2 -170.6(2) yes

loop_
_cod_related_entry_id
_cod_related_entry_database
_cod_related_entry_code
1 ChemSpider 21188583
